data_2223601
loop_
_publ_author_name
'Zhang, Shi-Lu'
'Xie, Bo-Yan'
'Qin, Da-Bin'

_publ_section_title
;
 2-[1-(9-Anthrylmethyl)-1<i>H</i>-pyrazol-3-yl]pyridine
;
_journal_coeditor_code AT2873
_journal_issue 11
_journal_name_full 'Acta Crystallographica Section E'
_journal_page_first o2624
_journal_paper_doi 10.1107/S1600536809039427
_journal_volume 65
_journal_year 2009
_chemical_formula_iupac 'C23 H17 N3'
_chemical_formula_moiety 'C23 H17 N3'
_chemical_formula_sum 'C23 H17 N3'
_chemical_formula_weight 335.40
_chemical_name_systematic
;
2-[1-(9-Anthrylmethyl)-1<i>H</i>-pyrazol-3-yl]pyridine
;
_space_group_IT_number 14
_symmetry_cell_setting monoclinic
_symmetry_space_group_name_Hall '-P 2ybc'
_symmetry_space_group_name_H-M 'P 1 21/c 1'
_atom_sites_solution_hydrogens geom
_atom_sites_solution_primary direct
_atom_sites_solution_secondary difmap
_audit_creation_method SHELXL-97
_cell_angle_alpha 90.00
_cell_angle_beta 98.496(3)
_cell_angle_gamma 90.00
_cell_formula_units_Z 4
_cell_length_a 13.736(3)
_cell_length_b 13.679(3)
_cell_length_c 8.913(2)
_cell_measurement_reflns_used 4717
_cell_measurement_temperature 93(2)
_cell_measurement_theta_max 27.49
_cell_measurement_theta_min 3.29
_cell_volume 1656.3(6)
_computing_cell_refinement 'RAPID-AUTO (Rigaku/MSC, 2004)'
_computing_data_collection 'RAPID-AUTO (Rigaku/MSC, 2004)'
_computing_data_reduction 'RAPID-AUTO (Rigaku/MSC, 2004)'
_computing_molecular_graphics 'ORTEP-3 for Windows (Farrugia, 1997)'
_computing_publication_material 'CrystalStructure (Rigaku/MSC, 2004)'
_computing_structure_refinement 'SHELXL97 (Sheldrick, 2008)'
_computing_structure_solution 'SHELXS97 (Sheldrick, 2008)'
_diffrn_ambient_temperature 93(2)
_diffrn_measured_fraction_theta_full 0.997
_diffrn_measured_fraction_theta_max 0.997
_diffrn_measurement_device_type 'Rigaku SPIDER'
_diffrn_measurement_method \w
_diffrn_radiation_monochromator graphite
_diffrn_radiation_source 'Rotating Anode'
_diffrn_radiation_type MoK\a
_diffrn_radiation_wavelength 0.71073
_diffrn_reflns_av_R_equivalents 0.0340
_diffrn_reflns_av_sigmaI/netI 0.0338
_diffrn_reflns_limit_h_max 17
_diffrn_reflns_limit_h_min -17
_diffrn_reflns_limit_k_max 15
_diffrn_reflns_limit_k_min -17
_diffrn_reflns_limit_l_max 11
_diffrn_reflns_limit_l_min -11
_diffrn_reflns_number 13094
_diffrn_reflns_theta_full 27.47
_diffrn_reflns_theta_max 27.47
_diffrn_reflns_theta_min 3.29
_diffrn_standards_decay_% 0
_diffrn_standards_interval_count 0
_diffrn_standards_interval_time 0
_diffrn_standards_number 0
_exptl_absorpt_coefficient_mu 0.081
_exptl_absorpt_correction_type none
_exptl_crystal_colour Yellow
_exptl_crystal_density_diffrn 1.345
_exptl_crystal_density_method 'not measured'
_exptl_crystal_description Prism
_exptl_crystal_F_000 704
_exptl_crystal_size_max 0.40
_exptl_crystal_size_mid 0.33
_exptl_crystal_size_min 0.20
_refine_diff_density_max 0.232
_refine_diff_density_min -0.220
_refine_ls_extinction_method none
_refine_ls_goodness_of_fit_ref 0.999
_refine_ls_hydrogen_treatment constr
_refine_ls_matrix_type full
_refine_ls_number_parameters 235
_refine_ls_number_reflns 3777
_refine_ls_number_restraints 0
_refine_ls_restrained_S_all 0.999
_refine_ls_R_factor_all 0.0601
_refine_ls_R_factor_gt 0.0486
_refine_ls_shift/su_max 0.001
_refine_ls_shift/su_mean 0.000
_refine_ls_structure_factor_coef Fsqd
_refine_ls_weighting_details 'calc w=1/[\s^2^(Fo^2^)+(0.0596P)^2^+0.333P] where P=(Fo^2^+2Fc^2^)/3'
_refine_ls_weighting_scheme calc
_refine_ls_wR_factor_gt 0.1125
_refine_ls_wR_factor_ref 0.1217
_reflns_number_gt 3156
_reflns_number_total 3777
_reflns_threshold_expression I>2\s(I)
_cod_data_source_file at2873.cif
_cod_data_source_block I
_cod_original_cell_volume 1656.2(7)
_cod_original_sg_symbol_H-M 'P 21/c'
_cod_database_code 2223601
_cod_database_fobs_code 2223601

loop_
_symmetry_equiv_pos_as_xyz
'x, y, z'
'-x, y+1/2, -z+1/2'
'-x, -y, -z'
'x, -y-1/2, z-1/2'

loop_
_atom_site_type_symbol
_atom_site_label
_atom_site_fract_x
_atom_site_fract_y
_atom_site_fract_z
_atom_site_U_iso_or_equiv
_atom_site_adp_type
_atom_site_calc_flag
_atom_site_refinement_flags
_atom_site_occupancy
_atom_site_disorder_assembly
_atom_site_disorder_group
N N1 0.25794(8) 0.55924(8) 0.72942(13) 0.0216(3) Uani d . 1 . .
N N2 0.22498(8) 0.64246(8) 0.78636(13) 0.0219(3) Uani d . 1 . .
N N3 0.02717(8) 0.65643(9) 1.01184(13) 0.0264(3) Uani d . 1 . .
C C1 0.46616(10) 0.43366(9) 0.66749(15) 0.0216(3) Uani d . 1 . .
C C2 0.51916(10) 0.47480(11) 0.80358(16) 0.0280(3) Uani d . 1 . .
H H2 0.4936 0.5309 0.8469 0.034 Uiso calc R 1 . .
C C3 0.60559(11) 0.43505(11) 0.87224(17) 0.0313(4) Uani d . 1 . .
H H3 0.6392 0.4640 0.9621 0.038 Uiso calc R 1 . .
C C4 0.64588(11) 0.35107(11) 0.81111(17) 0.0308(3) Uani d . 1 . .
H H4 0.7064 0.3245 0.8595 0.037 Uiso calc R 1 . .
C C5 0.59810(10) 0.30887(11) 0.68378(16) 0.0270(3) Uani d . 1 . .
H H5 0.6256 0.2526 0.6437 0.032 Uiso calc R 1 . .
C C6 0.50709(10) 0.34731(10) 0.60844(15) 0.0229(3) Uani d . 1 . .
C C7 0.45791(10) 0.30295(10) 0.47849(16) 0.0241(3) Uani d . 1 . .
H H7 0.4848 0.2453 0.4414 0.029 Uiso calc R 1 . .
C C8 0.37068(10) 0.34050(10) 0.40140(15) 0.0235(3) Uani d . 1 . .
C C9 0.32166(11) 0.29600(11) 0.26587(17) 0.0311(3) Uani d . 1 . .
H H9 0.3473 0.2373 0.2304 0.037 Uiso calc R 1 . .
C C10 0.23940(12) 0.33579(13) 0.18707(18) 0.0375(4) Uani d . 1 . .
H H10 0.2084 0.3053 0.0967 0.045 Uiso calc R 1 . .
C C11 0.19940(11) 0.42289(12) 0.23918(17) 0.0341(4) Uani d . 1 . .
H H11 0.1421 0.4510 0.1828 0.041 Uiso calc R 1 . .
C C12 0.24260(10) 0.46640(11) 0.36920(16) 0.0282(3) Uani d . 1 . .
H H12 0.2138 0.5238 0.4034 0.034 Uiso calc R 1 . .
C C13 0.33022(10) 0.42817(10) 0.45598(15) 0.0221(3) Uani d . 1 . .
C C14 0.37813(10) 0.47367(10) 0.58909(15) 0.0219(3) Uani d . 1 . .
C C15 0.33882(10) 0.56910(10) 0.63969(17) 0.0255(3) Uani d . 1 . .
H H15A 0.3934 0.6050 0.7008 0.031 Uiso calc R 1 . .
H H15B 0.3157 0.6090 0.5488 0.031 Uiso calc R 1 . .
C C16 0.20496(10) 0.48050(10) 0.76085(16) 0.0247(3) Uani d . 1 . .
H H16 0.2146 0.4149 0.7314 0.030 Uiso calc R 1 . .
C C17 0.13437(10) 0.51320(10) 0.84353(16) 0.0251(3) Uani d . 1 . .
H H17 0.0859 0.4755 0.8832 0.030 Uiso calc R 1 . .
C C18 0.14980(9) 0.61436(10) 0.85633(14) 0.0209(3) Uani d . 1 . .
C C19 0.09372(9) 0.68884(10) 0.92693(15) 0.0217(3) Uani d . 1 . .
C C20 0.10796(10) 0.78813(11) 0.90066(17) 0.0282(3) Uani d . 1 . .
H H20 0.1565 0.8087 0.8419 0.034 Uiso calc R 1 . .
C C21 0.05025(11) 0.85594(11) 0.96156(18) 0.0322(4) Uani d . 1 . .
H H21 0.0578 0.9238 0.9439 0.039 Uiso calc R 1 . .
C C22 -0.01841(10) 0.82348(11) 1.04831(17) 0.0299(3) Uani d . 1 . .
H H22 -0.0592 0.8684 1.0914 0.036 Uiso calc R 1 . .
C C23 -0.02639(10) 0.72459(11) 1.07094(17) 0.0289(3) Uani d . 1 . .
H H23 -0.0730 0.7030 1.1326 0.035 Uiso calc R 1 . .

loop_
_atom_site_aniso_label
_atom_site_aniso_U_11
_atom_site_aniso_U_22
_atom_site_aniso_U_33
_atom_site_aniso_U_12
_atom_site_aniso_U_13
_atom_site_aniso_U_23
N1 0.0219(6) 0.0206(6) 0.0242(6) 0.0015(4) 0.0092(5) -0.0014(5)
N2 0.0204(6) 0.0214(6) 0.0252(6) 0.0009(4) 0.0069(5) -0.0031(4)
N3 0.0232(6) 0.0312(7) 0.0264(6) 0.0013(5) 0.0092(5) -0.0025(5)
C1 0.0219(7) 0.0223(7) 0.0229(7) -0.0025(5) 0.0104(5) 0.0026(5)
C2 0.0295(8) 0.0317(8) 0.0247(7) -0.0045(6) 0.0107(6) -0.0008(6)
C3 0.0284(7) 0.0422(9) 0.0239(7) -0.0092(6) 0.0056(6) 0.0022(6)
C4 0.0225(7) 0.0422(9) 0.0285(8) 0.0003(6) 0.0066(6) 0.0119(6)
C5 0.0240(7) 0.0290(8) 0.0299(8) 0.0032(6) 0.0106(6) 0.0086(6)
C6 0.0226(7) 0.0238(7) 0.0248(7) 0.0013(5) 0.0117(6) 0.0055(5)
C7 0.0255(7) 0.0208(7) 0.0285(7) 0.0009(5) 0.0122(6) -0.0005(5)
C8 0.0238(7) 0.0246(7) 0.0246(7) -0.0030(5) 0.0114(6) -0.0013(6)
C9 0.0298(8) 0.0344(8) 0.0314(8) -0.0049(6) 0.0121(6) -0.0075(6)
C10 0.0301(8) 0.0536(11) 0.0292(8) -0.0096(7) 0.0059(7) -0.0061(7)
C11 0.0218(7) 0.0521(10) 0.0289(8) -0.0026(7) 0.0052(6) 0.0086(7)
C12 0.0223(7) 0.0332(8) 0.0308(8) 0.0006(6) 0.0094(6) 0.0065(6)
C13 0.0207(6) 0.0237(7) 0.0241(7) -0.0012(5) 0.0105(5) 0.0034(5)
C14 0.0219(6) 0.0212(7) 0.0250(7) 0.0000(5) 0.0114(5) 0.0019(5)
C15 0.0254(7) 0.0234(7) 0.0312(7) 0.0010(5) 0.0153(6) 0.0006(6)
C16 0.0270(7) 0.0203(7) 0.0286(7) -0.0011(5) 0.0100(6) -0.0002(6)
C17 0.0238(7) 0.0253(7) 0.0279(7) -0.0007(5) 0.0094(6) 0.0015(6)
C18 0.0194(6) 0.0250(7) 0.0185(6) 0.0008(5) 0.0035(5) -0.0004(5)
C19 0.0179(6) 0.0266(7) 0.0205(6) 0.0010(5) 0.0021(5) -0.0033(5)
C20 0.0226(7) 0.0282(8) 0.0350(8) -0.0020(6) 0.0082(6) -0.0058(6)
C21 0.0279(8) 0.0271(8) 0.0429(9) -0.0007(6) 0.0092(7) -0.0080(6)
C22 0.0224(7) 0.0318(8) 0.0362(8) 0.0033(6) 0.0072(6) -0.0096(7)
C23 0.0233(7) 0.0368(9) 0.0281(7) 0.0014(6) 0.0090(6) -0.0061(6)

loop_
_atom_type_symbol
_atom_type_description
_atom_type_scat_dispersion_real
_atom_type_scat_dispersion_imag
_atom_type_scat_source
C C 0.0033 0.0016 'International Tables Vol C Tables 4.2.6.8 and 6.1.1.4'
H H 0.0000 0.0000 'International Tables Vol C Tables 4.2.6.8 and 6.1.1.4'
N N 0.0061 0.0033 'International Tables Vol C Tables 4.2.6.8 and 6.1.1.4'

loop_
_geom_angle_atom_site_label_1
_geom_angle_atom_site_label_2
_geom_angle_atom_site_label_3
_geom_angle_site_symmetry_1
_geom_angle_site_symmetry_3
_geom_angle
_geom_angle_publ_flag
N2 N1 C16 . . 111.88(11) ?
N2 N1 C15 . . 116.73(11) ?
C16 N1 C15 . . 131.29(11) ?
C18 N2 N1 . . 104.91(11) ?
C23 N3 C19 . . 116.69(13) ?
C14 C1 C2 . . 123.78(13) ?
C14 C1 C6 . . 119.21(12) ?
C2 C1 C6 . . 117.00(12) ?
C3 C2 C1 . . 121.45(14) ?
C3 C2 H2 . . 119.3 ?
C1 C2 H2 . . 119.3 ?
C2 C3 C4 . . 120.87(14) ?
C2 C3 H3 . . 119.6 ?
C4 C3 H3 . . 119.6 ?
C5 C4 C3 . . 119.94(14) ?
C5 C4 H4 . . 120.0 ?
C3 C4 H4 . . 120.0 ?
C4 C5 C6 . . 121.28(14) ?
C4 C5 H5 . . 119.4 ?
C6 C5 H5 . . 119.4 ?
C7 C6 C5 . . 120.94(13) ?
C7 C6 C1 . . 119.61(12) ?
C5 C6 C1 . . 119.44(13) ?
C8 C7 C6 . . 121.87(13) ?
C8 C7 H7 . . 119.1 ?
C6 C7 H7 . . 119.1 ?
C7 C8 C9 . . 121.67(13) ?
C7 C8 C13 . . 119.34(13) ?
C9 C8 C13 . . 118.95(13) ?
C10 C9 C8 . . 121.36(14) ?
C10 C9 H9 . . 119.3 ?
C8 C9 H9 . . 119.3 ?
C9 C10 C11 . . 120.12(14) ?
C9 C10 H10 . . 119.9 ?
C11 C10 H10 . . 119.9 ?
C12 C11 C10 . . 120.38(14) ?
C12 C11 H11 . . 119.8 ?
C10 C11 H11 . . 119.8 ?
C11 C12 C13 . . 121.85(14) ?
C11 C12 H12 . . 119.1 ?
C13 C12 H12 . . 119.1 ?
C14 C13 C12 . . 122.90(13) ?
C14 C13 C8 . . 119.77(12) ?
C12 C13 C8 . . 117.32(13) ?
C13 C14 C1 . . 120.16(12) ?
C13 C14 C15 . . 119.33(12) ?
C1 C14 C15 . . 120.35(12) ?
N1 C15 C14 . . 114.65(11) ?
N1 C15 H15A . . 108.6 ?
C14 C15 H15A . . 108.6 ?
N1 C15 H15B . . 108.6 ?
C14 C15 H15B . . 108.6 ?
H15A C15 H15B . . 107.6 ?
N1 C16 C17 . . 107.18(12) ?
N1 C16 H16 . . 126.4 ?
C17 C16 H16 . . 126.4 ?
C16 C17 C18 . . 104.73(12) ?
C16 C17 H17 . . 127.6 ?
C18 C17 H17 . . 127.6 ?
N2 C18 C17 . . 111.30(11) ?
N2 C18 C19 . . 119.23(12) ?
C17 C18 C19 . . 129.41(12) ?
N3 C19 C20 . . 122.57(12) ?
N3 C19 C18 . . 117.01(12) ?
C20 C19 C18 . . 120.38(12) ?
C21 C20 C19 . . 118.95(13) ?
C21 C20 H20 . . 120.5 ?
C19 C20 H20 . . 120.5 ?
C22 C21 C20 . . 118.93(14) ?
C22 C21 H21 . . 120.5 ?
C20 C21 H21 . . 120.5 ?
C23 C22 C21 . . 118.39(13) ?
C23 C22 H22 . . 120.8 ?
C21 C22 H22 . . 120.8 ?
N3 C23 C22 . . 124.45(14) ?
N3 C23 H23 . . 117.8 ?
C22 C23 H23 . . 117.8 ?

loop_
_geom_bond_atom_site_label_1
_geom_bond_atom_site_label_2
_geom_bond_site_symmetry_2
_geom_bond_distance
_geom_bond_publ_flag
N1 N2 . 1.3513(15) ?
N1 C16 . 1.3522(17) ?
N1 C15 . 1.4678(17) ?
N2 C18 . 1.3391(17) ?
N3 C23 . 1.3425(18) ?
N3 C19 . 1.3451(17) ?
C1 C14 . 1.4144(19) ?
C1 C2 . 1.4342(19) ?
C1 C6 . 1.4407(19) ?
C2 C3 . 1.366(2) ?
C2 H2 . 0.9500 ?
C3 C4 . 1.418(2) ?
C3 H3 . 0.9500 ?
C4 C5 . 1.353(2) ?
C4 H4 . 0.9500 ?
C5 C6 . 1.4290(19) ?
C5 H5 . 0.9500 ?
C6 C7 . 1.391(2) ?
C7 C8 . 1.389(2) ?
C7 H7 . 0.9500 ?
C8 C9 . 1.429(2) ?
C8 C13 . 1.4365(19) ?
C9 C10 . 1.353(2) ?
C9 H9 . 0.9500 ?
C10 C11 . 1.419(2) ?
C10 H10 . 0.9500 ?
C11 C12 . 1.359(2) ?
C11 H11 . 0.9500 ?
C12 C13 . 1.4301(19) ?
C12 H12 . 0.9500 ?
C13 C14 . 1.4132(19) ?
C14 C15 . 1.5069(19) ?
C15 H15A . 0.9900 ?
C15 H15B . 0.9900 ?
C16 C17 . 1.3764(18) ?
C16 H16 . 0.9500 ?
C17 C18 . 1.402(2) ?
C17 H17 . 0.9500 ?
C18 C19 . 1.4733(18) ?
C19 C20 . 1.397(2) ?
C20 C21 . 1.382(2) ?
C20 H20 . 0.9500 ?
C21 C22 . 1.378(2) ?
C21 H21 . 0.9500 ?
C22 C23 . 1.374(2) ?
C22 H22 . 0.9500 ?
C23 H23 . 0.9500 ?

loop_
_geom_hbond_atom_site_label_D
_geom_hbond_atom_site_label_H
_geom_hbond_atom_site_label_A
_geom_hbond_site_symmetry_A
_geom_hbond_distance_DH
_geom_hbond_distance_HA
_geom_hbond_distance_DA
_geom_hbond_angle_DHA
_geom_hbond_publ_flag
C5 H5 N2 2_646 0.9500 2.5500 3.312(2) 138.00 yes

loop_
_geom_torsion_atom_site_label_1
_geom_torsion_atom_site_label_2
_geom_torsion_atom_site_label_3
_geom_torsion_atom_site_label_4
_geom_torsion_site_symmetry_1
_geom_torsion_site_symmetry_2
_geom_torsion_site_symmetry_3
_geom_torsion_site_symmetry_4
_geom_torsion
_geom_torsion_publ_flag
C16 N1 N2 C18 . . . . 0.52(15) ?
C15 N1 N2 C18 . . . . 177.37(11) ?
C14 C1 C2 C3 . . . . -177.87(13) ?
C6 C1 C2 C3 . . . . 1.33(19) ?
C1 C2 C3 C4 . . . . -0.2(2) ?
C2 C3 C4 C5 . . . . -0.6(2) ?
C3 C4 C5 C6 . . . . 0.1(2) ?
C4 C5 C6 C7 . . . . -179.35(13) ?
C4 C5 C6 C1 . . . . 1.1(2) ?
C14 C1 C6 C7 . . . . -2.08(19) ?
C2 C1 C6 C7 . . . . 178.69(12) ?
C14 C1 C6 C5 . . . . 177.49(11) ?
C2 C1 C6 C5 . . . . -1.75(18) ?
C5 C6 C7 C8 . . . . -178.37(12) ?
C1 C6 C7 C8 . . . . 1.2(2) ?
C6 C7 C8 C9 . . . . 178.47(12) ?
C6 C7 C8 C13 . . . . 0.6(2) ?
C7 C8 C9 C10 . . . . -176.59(14) ?
C13 C8 C9 C10 . . . . 1.3(2) ?
C8 C9 C10 C11 . . . . -0.6(2) ?
C9 C10 C11 C12 . . . . -0.7(2) ?
C10 C11 C12 C13 . . . . 1.5(2) ?
C11 C12 C13 C14 . . . . 178.08(13) ?
C11 C12 C13 C8 . . . . -0.8(2) ?
C7 C8 C13 C14 . . . . -1.57(19) ?
C9 C8 C13 C14 . . . . -179.47(12) ?
C7 C8 C13 C12 . . . . 177.37(12) ?
C9 C8 C13 C12 . . . . -0.53(18) ?
C12 C13 C14 C1 . . . . -178.22(12) ?
C8 C13 C14 C1 . . . . 0.66(19) ?
C12 C13 C14 C15 . . . . -2.84(19) ?
C8 C13 C14 C15 . . . . 176.04(11) ?
C2 C1 C14 C13 . . . . -179.68(12) ?
C6 C1 C14 C13 . . . . 1.14(19) ?
C2 C1 C14 C15 . . . . 5.00(19) ?
C6 C1 C14 C15 . . . . -174.18(11) ?
N2 N1 C15 C14 . . . . 175.47(11) ?
C16 N1 C15 C14 . . . . -8.4(2) ?
C13 C14 C15 N1 . . . . 83.96(15) ?
C1 C14 C15 N1 . . . . -100.67(15) ?
N2 N1 C16 C17 . . . . -0.56(16) ?
C15 N1 C16 C17 . . . . -176.82(13) ?
N1 C16 C17 C18 . . . . 0.35(15) ?
N1 N2 C18 C17 . . . . -0.28(15) ?
N1 N2 C18 C19 . . . . -177.62(11) ?
C16 C17 C18 N2 . . . . -0.04(15) ?
C16 C17 C18 C19 . . . . 176.95(13) ?
C23 N3 C19 C20 . . . . 0.30(19) ?
C23 N3 C19 C18 . . . . -177.46(12) ?
N2 C18 C19 N3 . . . . -171.91(12) ?
C17 C18 C19 N3 . . . . 11.3(2) ?
N2 C18 C19 C20 . . . . 10.27(19) ?
C17 C18 C19 C20 . . . . -166.52(14) ?
N3 C19 C20 C21 . . . . -1.3(2) ?
C18 C19 C20 C21 . . . . 176.38(13) ?
C19 C20 C21 C22 . . . . 1.0(2) ?
C20 C21 C22 C23 . . . . 0.2(2) ?
C19 N3 C23 C22 . . . . 1.0(2) ?
C21 C22 C23 N3 . . . . -1.3(2) ?

loop_
_cod_related_entry_id
_cod_related_entry_database
_cod_related_entry_code
1 ChemSpider 24743419
